data_9000867
loop_
_publ_author_name
'Nord, A. G.'
'Annersten, H.'
'Filippidis, A.'

_publ_section_title
;
 The cation distribution in synthetic Mg-Fe-Ni olivines
 sample H4
;
_journal_name_full 'American Mineralogist'
_journal_page_first 1206
_journal_page_last 1211
_journal_volume 67
_journal_year 1982
_chemical_compound_source Synthetic
_chemical_formula_sum 'Fe0.08 Mg1.02 Ni0.9 O4 Si'
_chemical_name_mineral Olivine
_space_group_IT_number 62
_symmetry_space_group_name_Hall '-P 2c 2ab'
_symmetry_space_group_name_H-M 'P b n m'
_cell_angle_alpha 90
_cell_angle_beta 90
_cell_angle_gamma 90
_cell_length_a 4.747
_cell_length_b 10.193
_cell_length_c 5.951
_cell_formula_units_Z 4
_cell_volume 287.946
_database_code_amcsd 0000886
_exptl_crystal_density_diffrn 4.017
_cod_original_formula_sum '(Ni.9 Mg1.02 Fe.08) Si O4'
_cod_database_code 9000867

loop_
_space_group_symop_operation_xyz
x,y,z
x,y,1/2-z
-x,-y,1/2+z
1/2+x,1/2-y,1/2+z
1/2-x,1/2+y,1/2-z
1/2-x,1/2+y,z
1/2+x,1/2-y,-z
-x,-y,-z

loop_
_atom_site_label
_atom_site_fract_x
_atom_site_fract_y
_atom_site_fract_z
_atom_site_occupancy
_atom_site_U_iso_or_equiv
Ni1 0.00000 0.00000 0.00000 0.68000 0.01140
Mg1 0.00000 0.00000 0.00000 0.30000 0.01140
Fe1 0.00000 0.00000 0.00000 0.02000 0.01140
Mg2 0.98600 0.27700 0.25000 0.72000 0.01140
Fe2 0.98600 0.27700 0.25000 0.06000 0.01140
Ni2 0.98600 0.27700 0.25000 0.22000 0.01140
Si 0.42600 0.09600 0.25000 1.00000 -0.00380
O1 0.77900 0.10100 0.25000 1.00000 -0.00380
O2 0.20700 0.45800 0.25000 1.00000 -0.00380
O3 0.26500 0.16700 0.03500 1.00000 -0.00380

loop_
_cod_related_entry_id
_cod_related_entry_database
_cod_related_entry_code
1 AMCSD 0000886
